data_4335341
loop_
_publ_author_name
'Soumavo Ghosh'
'Saptarshi Biswas'
'Antonio Bauz\'a'
'Miquel Barcel\'o-Oliver'
'Antonio Frontera'
'Ashutosh Ghosh'

_publ_contact_author_address
;
Department of Chemistry,
University of the Balearic Islands,
campus UIB, cta. Valldemossa km 7.5, Ed. Mateu Orfila
Palma de Mallorca E-07122,
SPAIN
;
_publ_contact_author_email miquel.barcelo@uib.es
_publ_contact_author_fax 0034971173426
_publ_contact_author_name 'Barcel\'o-Oliver, Miquel'
_publ_contact_author_phone 0034971173199
_publ_section_title
;
 Use of Metalloligands [CuL] (H2L = Salen Type Di-Schiff Bases) in the
 Formation of Heterobimetallic Copper(II)-Uranyl Complexes: Photophysical
 Investigations, Structural Variations, and Theoretical Calculations
;
_journal_name_full 'Inorganic Chemistry'
_journal_page_first 7508
_journal_page_last 7523
_journal_paper_doi 10.1021/ic400422d
_journal_volume 52
_journal_year 2013
_chemical_compound_source 'synthesis as described'
_chemical_formula_moiety 'C19 H19 Cu1 N5 O10 U1'
_chemical_formula_sum 'C19 H19 Cu N5 O10 U'
_chemical_formula_weight 778.96
_chemical_name_systematic
;
 ?
;
_space_group_IT_number 11
_symmetry_cell_setting monoclinic
_symmetry_Int_Tables_number 11
_symmetry_space_group_name_Hall '-P 2yb'
_symmetry_space_group_name_H-M 'P 1 21/m 1'
_atom_sites_solution_hydrogens geom
_atom_sites_solution_primary direct
_atom_sites_solution_secondary difmap
_audit_conform_dict_location ftp://ftp.iucr.org/pub/cif_core.dic
_audit_conform_dict_name cif_core.dic
_audit_conform_dict_version 2.4
_audit_creation_date 2013-04-17T12:13:30-00:00
_audit_creation_method 'WinGX routine CIF_UPDATE'
_cell_angle_alpha 90
_cell_angle_beta 116.012(2)
_cell_angle_gamma 90
_cell_formula_units_Z 2
_cell_length_a 9.2815(4)
_cell_length_b 15.4392(7)
_cell_length_c 9.3057(4)
_cell_measurement_reflns_used 13471
_cell_measurement_temperature 294(2)
_cell_measurement_theta_max 26.43
_cell_measurement_theta_min 2.44
_cell_measurement_wavelength 0.71073
_cell_volume 1198.42(9)
_computing_cell_refinement 'Bruker SMART APEX2'
_computing_data_collection 'Bruker SMART APEX2'
_computing_data_reduction 'Bruker SAINT'
_computing_molecular_graphics 'Ortep-3 for Windows (Farrugia, 1997)'
_computing_publication_material 'WinGX publication routines (Farrugia, 1999)'
_computing_structure_refinement 'SHELXL-97 (Sheldrick, 1997)'
_computing_structure_solution 'SHELXS-97 (Sheldrick, 1990)'
_diffrn_ambient_temperature 294(2)
_diffrn_measured_fraction_theta_full 0.996
_diffrn_measured_fraction_theta_max 0.996
_diffrn_measurement_device_type 'CCD area detector'
_diffrn_measurement_method 'phi and omega scans'
_diffrn_radiation_monochromator graphite
_diffrn_radiation_probe x-ray
_diffrn_radiation_source 'fine-focus sealed tube'
_diffrn_radiation_type MoK\a
_diffrn_radiation_wavelength 0.71073
_diffrn_reflns_av_R_equivalents 0.0446
_diffrn_reflns_av_unetI/netI 0.0323
_diffrn_reflns_limit_h_max 11
_diffrn_reflns_limit_h_min -11
_diffrn_reflns_limit_k_max 19
_diffrn_reflns_limit_k_min -17
_diffrn_reflns_limit_l_max 11
_diffrn_reflns_limit_l_min -11
_diffrn_reflns_number 13471
_diffrn_reflns_theta_full 26.43
_diffrn_reflns_theta_max 26.43
_diffrn_reflns_theta_min 2.44
_exptl_absorpt_coefficient_mu 7.699
_exptl_absorpt_correction_T_max 0.8614
_exptl_absorpt_correction_T_min 0.7484
_exptl_absorpt_correction_type empirical
_exptl_absorpt_process_details sadabs
_exptl_crystal_colour green
_exptl_crystal_density_diffrn 2.159
_exptl_crystal_description prism
_exptl_crystal_F_000 738
_exptl_crystal_size_max 0.04
_exptl_crystal_size_mid 0.03
_exptl_crystal_size_min 0.02
_refine_diff_density_max 1.159
_refine_diff_density_min -0.805
_refine_diff_density_rms 0.102
_refine_ls_extinction_method none
_refine_ls_goodness_of_fit_ref 1.022
_refine_ls_hydrogen_treatment constr
_refine_ls_matrix_type full
_refine_ls_number_parameters 176
_refine_ls_number_reflns 2557
_refine_ls_number_restraints 0
_refine_ls_restrained_S_all 1.022
_refine_ls_R_factor_all 0.0314
_refine_ls_R_factor_gt 0.0249
_refine_ls_shift/su_max 0.001
_refine_ls_shift/su_mean 0
_refine_ls_structure_factor_coef Fsqd
_refine_ls_weighting_details 'calc w=1/[\s^2^(Fo^2^)+(0.0375P)^2^+0.0347P] where P=(Fo^2^+2Fc^2^)/3'
_refine_ls_weighting_scheme calc
_refine_ls_wR_factor_gt 0.059
_refine_ls_wR_factor_ref 0.0624
_reflns_number_gt 2259
_reflns_number_total 2557
_reflns_threshold_expression >2\s(I)
_cod_data_source_file ic400422d_si_005.cif
_cod_data_source_block agsg2_0m
_cod_database_code 4335341

loop_
_symmetry_equiv_pos_as_xyz
'x, y, z'
'-x, y+1/2, -z'
'-x, -y, -z'
'x, -y-1/2, z'

loop_
_atom_site_label
_atom_site_type_symbol
_atom_site_fract_x
_atom_site_fract_y
_atom_site_fract_z
_atom_site_U_iso_or_equiv
_atom_site_adp_type
_atom_site_occupancy
_atom_site_symmetry_multiplicity
_atom_site_calc_flag
_atom_site_refinement_flags
U1 U 0.24240(2) 0.25 0.11936(2) 0.03758(9) Uani 1 2 d S
Cu1 Cu 0.49308(8) 0.25 0.52104(7) 0.03462(16) Uani 1 2 d S
O21 O 0.1099(5) 0.25 0.2082(5) 0.0562(12) Uani 1 2 d S
O20 O 0.3651(5) 0.25 0.0182(4) 0.0431(9) Uani 1 2 d S
O6 O 0.0384(4) 0.1657(3) -0.1116(4) 0.0651(9) Uani 1 1 d .
O11 O 0.4388(3) 0.16795(17) 0.3427(3) 0.0387(6) Uani 1 1 d .
N71 N 0.2502(8) 0.25 0.5560(7) 0.0584(14) Uani 1 2 d S
C8 C 0.5949(6) 0.1679(3) 0.8404(4) 0.0472(10) Uani 1 1 d .
H8A H 0.6505 0.1186 0.906 0.057 Uiso 1 1 calc R
H8B H 0.4876 0.1694 0.8335 0.057 Uiso 1 1 calc R
O5 O 0.2084(4) 0.0901(2) 0.0797(4) 0.0573(8) Uani 1 1 d .
N19 N 0.5845(4) 0.1566(2) 0.6782(3) 0.0376(7) Uani 1 1 d .
C61 C 0.1215(10) 0.25 0.5325(8) 0.0560(16) Uani 1 2 d S
C6 C 0.6455(5) 0.0670(3) 0.4982(4) 0.0376(9) Uani 1 1 d .
O7 O 0.0338(4) 0.0262(2) -0.1316(4) 0.0712(10) Uani 1 1 d .
C2 C 0.5673(5) 0.0850(3) 0.2165(4) 0.0449(10) Uani 1 1 d .
H2 H 0.5057 0.1121 0.1194 0.054 Uiso 1 1 calc R
C7 C 0.6423(5) 0.0884(3) 0.6488(4) 0.0396(9) Uani 1 1 d .
H7 H 0.6869 0.0483 0.7312 0.047 Uiso 1 1 calc R
C1 C 0.5481(4) 0.1085(2) 0.3519(4) 0.0343(8) Uani 1 1 d .
C62 C -0.0469(11) 0.25 0.4981(11) 0.096(3) Uani 1 2 d S
H62A H -0.1023 0.2934 0.4193 0.144 Uiso 0.5 1 calc PR
H62B H -0.0573 0.2624 0.5943 0.144 Uiso 0.5 1 calc PR
H62C H -0.0924 0.1942 0.4581 0.144 Uiso 0.5 1 calc PR
C4 C 0.7682(6) -0.0199(3) 0.3650(5) 0.0569(12) Uani 1 1 d .
H4 H 0.8406 -0.0624 0.3682 0.068 Uiso 1 1 calc R
N3 N 0.0903(5) 0.0908(3) -0.0578(4) 0.0520(9) Uani 1 1 d .
C9 C 0.6822(8) 0.25 0.9193(6) 0.0469(15) Uani 1 2 d S
H9A H 0.7865 0.25 0.9186 0.056 Uiso 1 2 calc SR
H9B H 0.6999 0.25 1.03 0.056 Uiso 1 2 calc SR
C3 C 0.6752(6) 0.0227(3) 0.2241(5) 0.0543(11) Uani 1 1 d .
H3 H 0.6861 0.0087 0.1322 0.065 Uiso 1 1 calc R
C5 C 0.7521(5) 0.0017(3) 0.5006(5) 0.0493(11) Uani 1 1 d .
H5 H 0.8129 -0.0274 0.5956 0.059 Uiso 1 1 calc R

loop_
_atom_site_aniso_label
_atom_site_aniso_U_11
_atom_site_aniso_U_22
_atom_site_aniso_U_33
_atom_site_aniso_U_23
_atom_site_aniso_U_13
_atom_site_aniso_U_12
U1 0.02861(13) 0.05575(16) 0.02333(11) 0 0.00674(8) 0
Cu1 0.0362(4) 0.0436(4) 0.0211(3) 0 0.0098(3) 0
O21 0.034(2) 0.095(4) 0.040(2) 0 0.0164(19) 0
O20 0.040(2) 0.057(2) 0.0325(19) 0 0.0154(17) 0
O6 0.048(2) 0.088(3) 0.0389(16) -0.0058(17) 0.0010(15) -0.0066(19)
O11 0.0378(16) 0.0478(16) 0.0250(12) -0.0033(11) 0.0088(11) 0.0047(13)
N71 0.055(4) 0.069(4) 0.047(3) 0 0.018(3) 0
C8 0.056(3) 0.060(3) 0.0284(18) 0.0066(17) 0.0207(19) 0.005(2)
O5 0.0484(19) 0.062(2) 0.0446(16) -0.0048(15) 0.0043(15) -0.0155(15)
N19 0.0380(19) 0.048(2) 0.0244(14) 0.0023(13) 0.0117(13) 0.0004(15)
C61 0.054(5) 0.067(4) 0.051(4) 0 0.026(3) 0
C6 0.036(2) 0.039(2) 0.0332(18) 0.0008(15) 0.0107(16) -0.0016(17)
O7 0.065(2) 0.087(3) 0.058(2) -0.0309(19) 0.0241(18) -0.028(2)
C2 0.051(3) 0.053(2) 0.0292(18) 0.0001(17) 0.0170(18) 0.004(2)
C7 0.037(2) 0.046(2) 0.0287(17) 0.0074(16) 0.0079(16) -0.0004(18)
C1 0.031(2) 0.039(2) 0.0296(17) -0.0014(15) 0.0099(15) -0.0026(16)
C62 0.061(6) 0.146(9) 0.081(6) 0 0.031(5) 0
C4 0.060(3) 0.057(3) 0.055(3) 0.000(2) 0.026(2) 0.019(2)
N3 0.043(2) 0.070(3) 0.043(2) -0.010(2) 0.0185(18) -0.016(2)
C9 0.049(4) 0.068(4) 0.023(2) 0 0.016(2) 0
C3 0.064(3) 0.059(3) 0.046(2) -0.003(2) 0.031(2) 0.012(2)
C5 0.048(3) 0.050(3) 0.041(2) 0.0014(19) 0.012(2) 0.008(2)

loop_
_atom_type_symbol
_atom_type_description
_atom_type_scat_dispersion_real
_atom_type_scat_dispersion_imag
_atom_type_scat_source
C C 0.0033 0.0016 'International Tables Vol C Tables 4.2.6.8 and 6.1.1.4'
H H 0 0 'International Tables Vol C Tables 4.2.6.8 and 6.1.1.4'
N N 0.0061 0.0033 'International Tables Vol C Tables 4.2.6.8 and 6.1.1.4'
O O 0.0106 0.006 'International Tables Vol C Tables 4.2.6.8 and 6.1.1.4'
Cu Cu 0.3201 1.2651 'International Tables Vol C Tables 4.2.6.8 and 6.1.1.4'
U U -9.6767 9.6646 'International Tables Vol C Tables 4.2.6.8 and 6.1.1.4'

loop_
_geom_angle_atom_site_label_1
_geom_angle_atom_site_label_2
_geom_angle_atom_site_label_3
_geom_angle
_geom_angle_site_symmetry_1
_geom_angle_site_symmetry_3
O21 U1 O20 176.41(17) . .
O21 U1 O11 90.87(13) . 4_565
O20 U1 O11 92.20(12) . 4_565
O21 U1 O11 90.87(13) . .
O20 U1 O11 92.20(12) . .
O11 U1 O11 62.73(12) 4_565 .
O21 U1 O5 90.03(8) . .
O20 U1 O5 89.45(8) . .
O11 U1 O5 129.79(10) 4_565 .
O11 U1 O5 67.06(9) . .
O21 U1 O5 90.03(8) . 4_565
O20 U1 O5 89.45(8) . 4_565
O11 U1 O5 67.06(9) 4_565 4_565
O11 U1 O5 129.79(10) . 4_565
O5 U1 O5 163.15(15) . 4_565
O21 U1 O6 88.95(15) . .
O20 U1 O6 87.98(14) . .
O11 U1 O6 179.73(11) 4_565 .
O11 U1 O6 117.47(12) . .
O5 U1 O6 50.41(11) . .
O5 U1 O6 112.74(12) 4_565 .
O21 U1 O6 88.95(14) . 4_565
O20 U1 O6 87.98(14) . 4_565
O11 U1 O6 117.47(12) 4_565 4_565
O11 U1 O6 179.73(11) . 4_565
O5 U1 O6 112.74(12) . 4_565
O5 U1 O6 50.41(11) 4_565 4_565
O6 U1 O6 62.33(18) . 4_565
O21 U1 N3 90.03(10) . .
O20 U1 N3 87.98(10) . .
O11 U1 N3 154.97(11) 4_565 .
O11 U1 N3 92.25(10) . .
O5 U1 N3 25.19(11) . .
O5 U1 N3 137.96(11) 4_565 .
O6 U1 N3 25.23(11) . .
O6 U1 N3 87.55(14) 4_565 .
O21 U1 N3 90.03(10) . 4_565
O20 U1 N3 87.98(10) . 4_565
O11 U1 N3 92.25(10) 4_565 4_565
O11 U1 N3 154.97(11) . 4_565
O5 U1 N3 137.96(11) . 4_565
O5 U1 N3 25.19(11) 4_565 4_565
O6 U1 N3 87.55(14) . 4_565
O6 U1 N3 25.23(11) 4_565 4_565
N3 U1 N3 112.76(17) . 4_565
O21 U1 Cu1 76.56(14) . .
O20 U1 Cu1 107.03(12) . .
O11 U1 Cu1 34.23(6) 4_565 .
O11 U1 Cu1 34.23(6) . .
O5 U1 Cu1 98.20(7) . .
O5 U1 Cu1 98.20(7) 4_565 .
O6 U1 Cu1 145.87(9) . .
O6 U1 Cu1 145.87(9) 4_565 .
N3 U1 Cu1 122.59(8) . .
N3 U1 Cu1 122.59(8) 4_565 .
N19 Cu1 N19 94.58(18) 4_565 .
N19 Cu1 O11 165.45(13) 4_565 .
N19 Cu1 O11 91.31(12) . .
N19 Cu1 O11 91.31(12) 4_565 4_565
N19 Cu1 O11 165.45(13) . 4_565
O11 Cu1 O11 80.04(15) . 4_565
N19 Cu1 N71 91.35(13) 4_565 .
N19 Cu1 N71 91.35(13) . .
O11 Cu1 N71 101.81(13) . .
O11 Cu1 N71 101.81(13) 4_565 .
N19 Cu1 U1 132.65(9) 4_565 .
N19 Cu1 U1 132.65(9) . .
O11 Cu1 U1 44.02(8) . .
O11 Cu1 U1 44.02(8) 4_565 .
N71 Cu1 U1 85.39(13) . .
N3 O6 U1 96.9(2) . .
C1 O11 Cu1 118.6(2) . .
C1 O11 U1 132.3(2) . .
Cu1 O11 U1 101.76(11) . .
C61 N71 Cu1 162.9(5) . .
N19 C8 C9 112.0(3) . .
N3 O5 U1 97.9(3) . .
C7 N19 C8 118.3(3) . .
C7 N19 Cu1 122.4(2) . .
C8 N19 Cu1 119.2(3) . .
N71 C61 C62 178.7(8) . .
C5 C6 C1 119.2(3) . .
C5 C6 C7 117.4(3) . .
C1 C6 C7 123.4(4) . .
C3 C2 C1 121.1(4) . .
N19 C7 C6 126.0(3) . .
O11 C1 C2 120.8(3) . .
O11 C1 C6 121.1(3) . .
C2 C1 C6 118.1(4) . .
C5 C4 C3 118.8(4) . .
O7 N3 O6 122.7(4) . .
O7 N3 O5 122.7(5) . .
O6 N3 O5 114.7(4) . .
O7 N3 U1 177.1(3) . .
O6 N3 U1 57.8(2) . .
O5 N3 U1 56.9(2) . .
C8 C9 C8 114.2(5) . 4_565
C2 C3 C4 121.6(4) . .
C4 C5 C6 121.2(4) . .

loop_
_geom_bond_atom_site_label_1
_geom_bond_atom_site_label_2
_geom_bond_distance
_geom_bond_site_symmetry_2
U1 O21 1.757(4) .
U1 O20 1.767(4) .
U1 O11 2.434(3) 4_565
U1 O11 2.434(3) .
U1 O5 2.496(3) .
U1 O5 2.496(3) 4_565
U1 O6 2.516(3) .
U1 O6 2.516(3) 4_565
U1 N3 2.951(4) .
U1 N3 2.951(4) 4_565
U1 Cu1 3.4289(6) .
Cu1 N19 1.961(3) 4_565
Cu1 N19 1.961(3) .
Cu1 O11 1.970(2) .
Cu1 O11 1.970(2) 4_565
Cu1 N71 2.415(7) .
O6 N3 1.267(5) .
O11 C1 1.343(5) .
N71 C61 1.115(9) .
C8 N19 1.480(4) .
C8 C9 1.510(5) .
O5 N3 1.268(5) .
N19 C7 1.265(5) .
C61 C62 1.452(11) .
C6 C5 1.406(6) .
C6 C1 1.415(5) .
C6 C7 1.453(5) .
O7 N3 1.195(5) .
C2 C3 1.368(6) .
C2 C1 1.396(5) .
C4 C5 1.375(6) .
C4 C3 1.379(6) .
C9 C8 1.510(5) 4_565

loop_
_geom_torsion_atom_site_label_1
_geom_torsion_atom_site_label_2
_geom_torsion_atom_site_label_3
_geom_torsion_atom_site_label_4
_geom_torsion
_geom_torsion_site_symmetry_1
_geom_torsion_site_symmetry_4
O21 U1 Cu1 N19 -87.59(14) . 4_565
O20 U1 Cu1 N19 92.41(14) . 4_565
O11 U1 Cu1 N19 24.68(18) 4_565 4_565
O11 U1 Cu1 N19 160.14(19) . 4_565
O5 U1 Cu1 N19 -175.65(16) . 4_565
O5 U1 Cu1 N19 0.47(16) 4_565 4_565
O6 U1 Cu1 N19 -154.9(2) . 4_565
O6 U1 Cu1 N19 -20.3(2) 4_565 4_565
N3 U1 Cu1 N19 -168.84(16) . 4_565
N3 U1 Cu1 N19 -6.34(16) 4_565 4_565
O21 U1 Cu1 N19 87.59(14) . .
O20 U1 Cu1 N19 -92.41(14) . .
O11 U1 Cu1 N19 -160.14(19) 4_565 .
O11 U1 Cu1 N19 -24.68(18) . .
O5 U1 Cu1 N19 -0.47(16) . .
O5 U1 Cu1 N19 175.65(16) 4_565 .
O6 U1 Cu1 N19 20.3(2) . .
O6 U1 Cu1 N19 154.9(2) 4_565 .
N3 U1 Cu1 N19 6.34(16) . .
N3 U1 Cu1 N19 168.84(16) 4_565 .
O21 U1 Cu1 O11 112.27(12) . .
O20 U1 Cu1 O11 -67.73(12) . .
O11 U1 Cu1 O11 -135.5(2) 4_565 .
O5 U1 Cu1 O11 24.21(14) . .
O5 U1 Cu1 O11 -159.68(15) 4_565 .
O6 U1 Cu1 O11 45.0(2) . .
O6 U1 Cu1 O11 179.56(18) 4_565 .
N3 U1 Cu1 O11 31.01(15) . .
N3 U1 Cu1 O11 -166.48(15) 4_565 .
O21 U1 Cu1 O11 -112.27(12) . 4_565
O20 U1 Cu1 O11 67.73(12) . 4_565
O11 U1 Cu1 O11 135.5(2) . 4_565
O5 U1 Cu1 O11 159.68(15) . 4_565
O5 U1 Cu1 O11 -24.21(14) 4_565 4_565
O6 U1 Cu1 O11 -179.56(18) . 4_565
O6 U1 Cu1 O11 -45.0(2) 4_565 4_565
N3 U1 Cu1 O11 166.48(15) . 4_565
N3 U1 Cu1 O11 -31.01(15) 4_565 4_565
O21 U1 Cu1 N71 0 . .
O20 U1 Cu1 N71 180 . .
O11 U1 Cu1 N71 112.27(12) 4_565 .
O11 U1 Cu1 N71 -112.27(12) . .
O5 U1 Cu1 N71 -88.06(8) . .
O5 U1 Cu1 N71 88.06(8) 4_565 .
O6 U1 Cu1 N71 -67.29(16) . .
O6 U1 Cu1 N71 67.29(16) 4_565 .
N3 U1 Cu1 N71 -81.25(9) . .
N3 U1 Cu1 N71 81.25(9) 4_565 .
O21 U1 O6 N3 -92.3(3) . .
O20 U1 O6 N3 89.6(3) . .
O11 U1 O6 N3 -1.9(3) . .
O5 U1 O6 N3 -1.4(2) . .
O5 U1 O6 N3 178.1(2) 4_565 .
O6 U1 O6 N3 178.3(2) 4_565 .
N3 U1 O6 N3 177.6(3) 4_565 .
Cu1 U1 O6 N3 -28.5(4) . .
N19 Cu1 O11 C1 69.7(6) 4_565 .
N19 Cu1 O11 C1 -44.3(3) . .
O11 Cu1 O11 C1 124.0(2) 4_565 .
N71 Cu1 O11 C1 -135.9(3) . .
U1 Cu1 O11 C1 153.6(3) . .
N19 Cu1 O11 U1 -83.9(5) 4_565 .
N19 Cu1 O11 U1 162.11(13) . .
O11 Cu1 O11 U1 -29.66(15) 4_565 .
N71 Cu1 O11 U1 70.46(13) . .
O21 U1 O11 C1 147.6(3) . .
O20 U1 O11 C1 -30.5(3) . .
O11 U1 O11 C1 -121.9(3) 4_565 .
O5 U1 O11 C1 57.9(3) . .
O5 U1 O11 C1 -121.6(3) 4_565 .
O6 U1 O11 C1 58.3(3) . .
N3 U1 O11 C1 57.5(3) . .
N3 U1 O11 C1 -120.5(3) 4_565 .
Cu1 U1 O11 C1 -148.2(4) . .
O21 U1 O11 Cu1 -64.18(12) . .
O20 U1 O11 Cu1 117.69(12) . .
O11 U1 O11 Cu1 26.34(14) 4_565 .
O5 U1 O11 Cu1 -153.85(15) . .
O5 U1 O11 Cu1 26.57(19) 4_565 .
O6 U1 O11 Cu1 -153.45(13) . .
N3 U1 O11 Cu1 -154.25(12) . .
N3 U1 O11 Cu1 27.7(3) 4_565 .
N19 Cu1 N71 C61 132.69(9) 4_565 .
N19 Cu1 N71 C61 -132.69(9) . .
O11 Cu1 N71 C61 -41.07(8) . .
O11 Cu1 N71 C61 41.07(8) 4_565 .
U1 Cu1 N71 C61 0.000(6) . .
O21 U1 O5 N3 90.0(3) . .
O20 U1 O5 N3 -86.4(3) . .
O11 U1 O5 N3 -178.8(2) 4_565 .
O11 U1 O5 N3 -179.1(3) . .
O5 U1 O5 N3 -0.2(7) 4_565 .
O6 U1 O5 N3 1.4(2) . .
O6 U1 O5 N3 1.1(3) 4_565 .
N3 U1 O5 N3 -0.1(3) 4_565 .
Cu1 U1 O5 N3 166.4(2) . .
C9 C8 N19 C7 122.5(4) . .
C9 C8 N19 Cu1 -54.2(5) . .
N19 Cu1 N19 C7 -140.0(3) 4_565 .
O11 Cu1 N19 C7 26.7(3) . .
O11 Cu1 N19 C7 -26.4(7) 4_565 .
N71 Cu1 N19 C7 128.6(3) . .
U1 Cu1 N19 C7 43.6(4) . .
N19 Cu1 N19 C8 36.5(4) 4_565 .
O11 Cu1 N19 C8 -156.8(3) . .
O11 Cu1 N19 C8 150.1(4) 4_565 .
N71 Cu1 N19 C8 -54.9(3) . .
U1 Cu1 N19 C8 -139.9(3) . .
C8 N19 C7 C6 -178.9(4) . .
Cu1 N19 C7 C6 -2.3(6) . .
C5 C6 C7 N19 162.6(4) . .
C1 C6 C7 N19 -17.1(7) . .
Cu1 O11 C1 C2 -142.2(3) . .
U1 O11 C1 C2 1.8(5) . .
Cu1 O11 C1 C6 38.7(4) . .
U1 O11 C1 C6 -177.3(3) . .
C3 C2 C1 O11 -178.1(4) . .
C3 C2 C1 C6 1.0(6) . .
C5 C6 C1 O11 176.5(4) . .
C7 C6 C1 O11 -3.8(6) . .
C5 C6 C1 C2 -2.6(6) . .
C7 C6 C1 C2 177.1(4) . .
U1 O6 N3 O7 -176.7(4) . .
U1 O6 N3 O5 2.3(4) . .
U1 O5 N3 O7 176.6(4) . .
U1 O5 N3 O6 -2.4(4) . .
O21 U1 N3 O6 87.5(3) . .
O20 U1 N3 O6 -89.5(3) . .
O11 U1 N3 O6 179.6(2) 4_565 .
O11 U1 N3 O6 178.3(3) . .
O5 U1 N3 O6 177.5(4) . .
O5 U1 N3 O6 -2.6(3) 4_565 .
O6 U1 N3 O6 -1.48(19) 4_565 .
N3 U1 N3 O6 -2.6(3) 4_565 .
Cu1 U1 N3 O6 161.5(2) . .
O21 U1 N3 O5 -90.0(3) . .
O20 U1 N3 O5 93.0(3) . .
O11 U1 N3 O5 2.1(4) 4_565 .
O11 U1 N3 O5 0.9(2) . .
O5 U1 N3 O5 179.9(3) 4_565 .
O6 U1 N3 O5 -177.5(4) . .
O6 U1 N3 O5 -178.9(3) 4_565 .
N3 U1 N3 O5 179.95(19) 4_565 .
Cu1 U1 N3 O5 -16.0(3) . .
N19 C8 C9 C8 66.9(6) . 4_565
C1 C2 C3 C4 0.5(8) . .
C5 C4 C3 C2 -0.5(8) . .
C3 C4 C5 C6 -1.2(8) . .
C1 C6 C5 C4 2.8(7) . .
C7 C6 C5 C4 -177.0(4) . .
